data_9001939
loop_
_publ_author_name
'Evans, B. W.'
'Yang, H.'

_publ_section_title
;
 Fe-Mg order-disorder in tremolite-actinolite-ferro-actinolite at ambient
 and high temperature
 Sample: C80, NMNH 168215, from Goose Creek Quarry, Leesburg, Virginia,
 in an alteration of hornblende, after heating at 700 C
;
_journal_name_full 'American Mineralogist'
_journal_page_first 458
_journal_page_last 475
_journal_volume 83
_journal_year 1998
_chemical_formula_sum
;Al0.02 Ca1.952 Cl0.006 F0.01 Fe4.104 H1.868 K0.048 Mg0.742 Mn0.18 Na0.024 O24
 Si7.98 Ti0.004
;
_chemical_name_mineral Ferro-actinolite
_space_group_IT_number 12
_symmetry_space_group_name_Hall '-C 2y'
_symmetry_space_group_name_H-M 'C 1 2/m 1'
_cell_angle_alpha 90
_cell_angle_beta 104.79
_cell_angle_gamma 90
_cell_formula_units_Z 2
_cell_length_a 9.986
_cell_length_b 18.296
_cell_length_c 5.306
_cell_volume 937.308
_database_code_amcsd 0002000
_exptl_crystal_density_diffrn 3.361
_exptl_crystal_thermal_history 'after heating at 700 C'
_cod_original_formula_sum
;Fe4.104 Mn.18 Mg.742 Ti.004 Ca1.952 Na.024 Si7.98 Al.02 K.048 H1.868 O24 F.01
 Cl.006
;
_cod_database_code 9001939

loop_
_space_group_symop_operation_xyz
x,y,z
1/2+x,1/2+y,z
x,-y,z
1/2+x,1/2-y,z
-x,y,-z
1/2-x,1/2+y,-z
-x,-y,-z
1/2-x,1/2-y,-z

loop_
_atom_site_aniso_label
_atom_site_aniso_U_11
_atom_site_aniso_U_22
_atom_site_aniso_U_33
_atom_site_aniso_U_12
_atom_site_aniso_U_13
_atom_site_aniso_U_23
Fe1 0.00661 0.01017 0.00333 0.00000 0.00151 0.00000
Mn1 0.00661 0.01017 0.00333 0.00000 0.00151 0.00000
Mg1 0.00661 0.01017 0.00333 0.00000 0.00151 0.00000
Fe2 0.00519 0.00848 0.00347 0.00000 0.00125 0.00000
Mn2 0.00519 0.00848 0.00347 0.00000 0.00125 0.00000
Mg2 0.00519 0.00848 0.00347 0.00000 0.00125 0.00000
Ti2 0.00519 0.00848 0.00347 0.00000 0.00125 0.00000
Fe3 0.00708 0.00678 0.00347 0.00000 0.00075 0.00000
Mg3 0.00708 0.00678 0.00347 0.00000 0.00075 0.00000
Fe4 0.01086 0.01187 0.01000 0.00000 0.00577 0.00000
Mn4 0.01086 0.01187 0.01000 0.00000 0.00577 0.00000
Ca4 0.01086 0.01187 0.01000 0.00000 0.00577 0.00000
Na4 0.01086 0.01187 0.01000 0.00000 0.00577 0.00000
Si1 0.00425 0.00848 0.00120 -0.00089 0.00050 -0.00048
Al1 0.00425 0.00848 0.00120 -0.00089 0.00050 -0.00048
Si2 0.00425 0.00848 0.00160 -0.00089 0.00025 0.00000
O1 0.00472 0.01357 0.00160 -0.00089 0.00050 -0.00095
O2 0.00472 0.01357 0.00373 -0.00089 0.00050 -0.00095
O3 0.00661 0.01357 0.00920 0.00000 0.00151 0.00000
F3 0.00661 0.01357 0.00920 0.00000 0.00151 0.00000
Cl3 0.00661 0.01357 0.00920 0.00000 0.00151 0.00000
O4 0.00945 0.01187 0.00507 -0.00268 0.00351 0.00000
O5 0.00661 0.01526 0.00387 -0.00089 0.00100 0.00285
O6 0.00614 0.01696 0.00307 0.00089 -0.00075 -0.00238
O7 0.00425 0.01017 0.00893 0.00000 0.00100 0.00000

loop_
_atom_site_label
_atom_site_fract_x
_atom_site_fract_y
_atom_site_fract_z
_atom_site_occupancy
_atom_site_type_symbol
_atom_site_attached_hydrogens
Fe1 0.00000 0.08910 0.50000 0.82700 Fe 0
Mn1 0.00000 0.08910 0.50000 0.02300 Mn 0
Mg1 0.00000 0.08910 0.50000 0.15000 Mg 0
Fe2 0.00000 0.17920 0.00000 0.79200 Fe 0
Mn2 0.00000 0.17920 0.00000 0.06400 Mn 0
Mg2 0.00000 0.17920 0.00000 0.14200 Mg 0
Ti2 0.00000 0.17920 0.00000 0.00200 Ti 0
Fe3 0.00000 0.00000 0.00000 0.84200 Fe 0
Mg3 0.00000 0.00000 0.00000 0.15800 Mg 0
Fe4 0.00000 0.27790 0.50000 0.01200 Fe 0
Mn4 0.00000 0.27790 0.50000 0.00300 Mn 0
Ca4 0.00000 0.27790 0.50000 0.97600 Ca 0
Na4 0.00000 0.27790 0.50000 0.00900 Na 0
Si1 0.27890 0.08360 0.29270 0.99500 Si 0
Al1 0.27890 0.08360 0.29270 0.00500 Al 0
Si2 0.28880 0.16970 0.80070 1.00000 Si 0
NaA(m) 0.02200 0.50000 0.04700 0.00300 Na 0
KA(m) 0.02200 0.50000 0.04700 0.02400 K 0
H 0.17700 0.00000 0.76000 0.93400 H 0
O1 0.11290 0.08740 0.21450 1.00000 O 0
O2 0.12170 0.17350 0.72030 1.00000 O 0
O3 0.11060 0.00000 0.71200 0.99200 O 0
F3 0.11060 0.00000 0.71200 0.00500 F 0
Cl3 0.11060 0.00000 0.71200 0.00300 Cl 0
O4 0.36710 0.24470 0.79140 1.00000 O 0
O5 0.34380 0.13190 0.09410 1.00000 O 0
O6 0.34240 0.11860 0.58330 1.00000 O 0
O7 0.33250 0.00000 0.29330 1.00000 O 0

loop_
_cod_changelog_entry_id
_cod_changelog_entry_author
_cod_changelog_entry_date
_cod_changelog_entry_text
1
;cod-tools version 3.8.0
Id: cif_guess_AMCSD_atom_types 9581 2023-05-17 12:35:41Z saulius
;
2023-05-23T09:16:32+03:00
;Derived atom types and hydrogen counts
from atom names that follow the AMCSD naming convention
(Wat == water, O-H == hydroxyl).
;

loop_
_cod_related_entry_id
_cod_related_entry_database
_cod_related_entry_code
1 AMCSD 0002000
